data_4132872
loop_
_publ_author_name
'Li, Yuantao'
'Handke, Marcel'
'Chen, Yu-Sheng'
'Shtukenberg, Alexander G.'
'Hu, Chunhua T.'
'Ward, Michael D.'

_publ_section_title
;
 Guest Exchange through Facilitated Transport in a Seemingly Impenetrable
 Hydrogen-Bonded Framework.
;
_journal_issue 40
_journal_name_full 'Journal of the American Chemical Society'
_journal_page_first 12915
_journal_page_last 12921
_journal_paper_doi 10.1021/jacs.8b07065
_journal_volume 140
_journal_year 2018
_chemical_formula_sum 'C53.9 H69.35 F3.53 N9 O11.6 S3'
_chemical_formula_weight 1192.17
_space_group_crystal_system hexagonal
_space_group_IT_number 173
_space_group_name_Hall 'P 6c'
_space_group_name_H-M_alt 'P 63'
_atom_sites_solution_hydrogens geom
_audit_creation_method SHELXL-2018/3
_cell_angle_alpha 90
_cell_angle_beta 90
_cell_angle_gamma 120
_cell_formula_units_Z 2
_cell_length_a 24.102(13)
_cell_length_b 24.102(13)
_cell_length_c 7.467(4)
_cell_measurement_reflns_used 3262
_cell_measurement_temperature 100(2)
_cell_measurement_theta_max 22.38
_cell_measurement_theta_min 2.58
_cell_volume 3756(4)
_computing_cell_refinement 'Bruker SAINT'
_computing_data_collection 'Bruker APEX2'
_computing_data_reduction 'Bruker SAINT'
_computing_structure_refinement 'SHELXL-2018/3 (Sheldrick, 2018)'
_computing_structure_solution 'SHELXT (Sheldrick 2014)'
_diffrn_ambient_temperature 100(2)
_diffrn_measured_fraction_theta_full 0.999
_diffrn_measured_fraction_theta_max 0.999
_diffrn_measurement_device_type 'Bruker APEX-II CCD'
_diffrn_measurement_method '\w scans'
_diffrn_radiation_monochromator graphite
_diffrn_radiation_source 'sealed tube'
_diffrn_radiation_type MoK\a
_diffrn_radiation_wavelength 0.71073
_diffrn_reflns_av_R_equivalents 0.1242
_diffrn_reflns_av_unetI/netI 0.0685
_diffrn_reflns_Laue_measured_fraction_full 0.999
_diffrn_reflns_Laue_measured_fraction_max 0.999
_diffrn_reflns_limit_h_max 27
_diffrn_reflns_limit_h_min -27
_diffrn_reflns_limit_k_max 27
_diffrn_reflns_limit_k_min -27
_diffrn_reflns_limit_l_max 8
_diffrn_reflns_limit_l_min -8
_diffrn_reflns_number 31659
_diffrn_reflns_point_group_measured_fraction_full 0.997
_diffrn_reflns_point_group_measured_fraction_max 0.997
_diffrn_reflns_theta_full 23.856
_diffrn_reflns_theta_max 23.856
_diffrn_reflns_theta_min 1.690
_exptl_absorpt_coefficient_mu 0.159
_exptl_absorpt_correction_T_max 0.7450
_exptl_absorpt_correction_T_min 0.6033
_exptl_absorpt_correction_type multi-scan
_exptl_absorpt_process_details SADABS
_exptl_crystal_colour colourless
_exptl_crystal_density_diffrn 1.054
_exptl_crystal_description needle
_exptl_crystal_F_000 1257
_exptl_crystal_size_max 0.398
_exptl_crystal_size_mid 0.151
_exptl_crystal_size_min 0.060
_refine_diff_density_max 1.108
_refine_diff_density_min -0.374
_refine_diff_density_rms 0.101
_refine_ls_abs_structure_details
;
 Flack x determined using 1070 quotients [(I+)-(I-)]/[(I+)+(I-)]
 (Parsons, Flack and Wagner, Acta Cryst. B69 (2013) 249-259).
;
_refine_ls_abs_structure_Flack 0.13(10)
_refine_ls_extinction_method none
_refine_ls_goodness_of_fit_ref 1.060
_refine_ls_hydrogen_treatment constr
_refine_ls_matrix_type full
_refine_ls_number_parameters 277
_refine_ls_number_reflns 3884
_refine_ls_number_restraints 26
_refine_ls_restrained_S_all 1.061
_refine_ls_R_factor_all 0.1215
_refine_ls_R_factor_gt 0.1013
_refine_ls_shift/su_max 0.001
_refine_ls_shift/su_mean 0.000
_refine_ls_structure_factor_coef Fsqd
_refine_ls_weighting_details 'w=1/[\s^2^(Fo^2^)+(0.1711P)^2^+3.7198P] where P=(Fo^2^+2Fc^2^)/3'
_refine_ls_weighting_scheme calc
_refine_ls_wR_factor_gt 0.2538
_refine_ls_wR_factor_ref 0.2711
_reflns_Friedel_coverage 0.835
_reflns_Friedel_fraction_full 0.994
_reflns_Friedel_fraction_max 0.994
_reflns_number_gt 3077
_reflns_number_total 3884
_reflns_threshold_expression 'I > 2\s(I)'
_cod_data_source_file ja8b07065_si_002.cif
_cod_data_source_block 1-22min
_cod_original_formula_sum 'C53.90 H69.35 F3.53 N9 O11.60 S3'
_cod_database_code 4132872
_shelx_shelxl_version_number 2018/3
_shelx_space_group_comment
;
The symmetry employed for this shelxl refinement is uniquely defined
by the following loop, which should always be used as a source of
symmetry information in preference to the above space-group names.
They are only intended as comments.
;
_shelx_estimated_absorpt_t_min 0.939
_shelx_estimated_absorpt_t_max 0.990

loop_
_space_group_symop_operation_xyz
'x, y, z'
'-y, x-y, z'
'-x+y, -x, z'
'-x, -y, z+1/2'
'y, -x+y, z+1/2'
'x-y, x, z+1/2'

loop_
_atom_site_label
_atom_site_type_symbol
_atom_site_fract_x
_atom_site_fract_y
_atom_site_fract_z
_atom_site_U_iso_or_equiv
_atom_site_adp_type
_atom_site_occupancy
_atom_site_site_symmetry_order
_atom_site_calc_flag
_atom_site_refinement_flags_posn
_atom_site_refinement_flags_adp
_atom_site_refinement_flags_occupancy
_atom_site_disorder_assembly
_atom_site_disorder_group
S1 S 0.12774(11) 0.31113(11) 0.4143(4) 0.0459(7) Uani 1 1 d . . . . .
O1 O 0.0883(4) 0.2926(4) 0.5734(10) 0.047(2) Uani 1 1 d . . . . .
O2 O 0.1699(3) 0.2859(3) 0.4108(11) 0.0457(16) Uani 1 1 d . . . . .
O3 O 0.0898(4) 0.2974(4) 0.2490(10) 0.051(2) Uani 1 1 d . . . . .
C1 C 0.2946(5) 0.5993(5) 0.4506(11) 0.039(2) Uani 1 1 d . . . . .
C2 C 0.3624(5) 0.6277(5) 0.4509(12) 0.045(3) Uani 1 1 d . . . . .
H2 H 0.381742 0.601737 0.451303 0.054 Uiso 1 1 calc R U . . .
C3 C 0.2538(5) 0.5289(5) 0.4473(13) 0.040(2) Uani 1 1 d . . . . .
C4 C 0.1933(5) 0.4983(6) 0.3501(16) 0.053(3) Uani 1 1 d . . . . .
H4 H 0.179126 0.524207 0.292786 0.064 Uiso 1 1 calc R U . . .
C5 C 0.1579(5) 0.4354(6) 0.3404(15) 0.051(3) Uani 1 1 d . . . . .
H5 H 0.118285 0.416550 0.277738 0.062 Uiso 1 1 calc R U . . .
C6 C 0.1778(4) 0.3963(5) 0.4207(17) 0.047(2) Uani 1 1 d . . . . .
C7 C 0.2346(5) 0.4226(5) 0.5150(15) 0.048(3) Uani 1 1 d . . . . .
H7 H 0.247584 0.395867 0.573226 0.057 Uiso 1 1 calc R U . . .
C8 C 0.2732(5) 0.4902(5) 0.5231(17) 0.050(3) Uani 1 1 d . . . . .
H8 H 0.313335 0.508759 0.582775 0.060 Uiso 1 1 calc R U . . .
N1 N 0.1434(4) 0.2846(4) 0.9090(16) 0.058(2) Uani 1 1 d . . . . .
H1A H 0.129744 0.292210 0.807685 0.069 Uiso 1 1 calc R U . . .
H1B H 0.129298 0.290600 1.011761 0.069 Uiso 1 1 calc R U . . .
N2 N 0.2060(5) 0.2553(6) 0.7625(14) 0.064(3) Uani 1 1 d . . . . .
H2A H 0.193255 0.262487 0.659012 0.077 Uiso 1 1 calc R U . . .
H2B H 0.233740 0.241736 0.765559 0.077 Uiso 1 1 calc R U . . .
N3 N 0.2068(6) 0.2547(5) 1.0711(11) 0.057(3) Uani 1 1 d . . . . .
H3A H 0.235489 0.242234 1.072381 0.068 Uiso 1 1 calc R U . . .
H3B H 0.192196 0.260973 1.172531 0.068 Uiso 1 1 calc R U . . .
C9 C 0.1844(5) 0.2646(6) 0.9068(17) 0.058(3) Uani 1 1 d . . . . .
O4 O 0.4309(5) 0.5250(5) 0.4993(14) 0.064(3) Uani 0.866(13) 1 d . . P A 1
C10 C 0.4234(6) 0.4863(6) 0.381(2) 0.051(4) Uani 0.866(13) 1 d . . P A 1
C11 C 0.3870(6) 0.4787(6) 0.211(2) 0.050(3) Uani 0.866(13) 1 d . . P A 1
H11 H 0.370077 0.506405 0.192401 0.060 Uiso 0.866(13) 1 calc R U P A 1
C12 C 0.3771(6) 0.4368(6) 0.087(2) 0.054(4) Uani 0.866(13) 1 d . . P A 1
C13 C 0.3979(7) 0.3881(7) 0.113(2) 0.062(4) Uani 0.866(13) 1 d . . P A 1
H13A H 0.436271 0.400608 0.038013 0.075 Uiso 0.866(13) 1 calc R U P A 1
H13B H 0.363481 0.346226 0.068731 0.075 Uiso 0.866(13) 1 calc R U P A 1
C14 C 0.4139(6) 0.3796(6) 0.3078(17) 0.046(3) Uani 0.866(13) 1 d . . P A 1
C15 C 0.4525(6) 0.4447(6) 0.3922(18) 0.049(3) Uani 0.866(13) 1 d . . P A 1
H15A H 0.459286 0.439017 0.520087 0.059 Uiso 0.866(13) 1 calc R U P A 1
H15B H 0.495088 0.467181 0.334039 0.059 Uiso 0.866(13) 1 calc R U P A 1
C16 C 0.3415(7) 0.4302(7) -0.079(3) 0.073(4) Uani 0.866(13) 1 d . . P A 1
H16A H 0.300043 0.390419 -0.075255 0.109 Uiso 0.866(13) 1 calc R U P A 1
H16B H 0.366257 0.428939 -0.181887 0.109 Uiso 0.866(13) 1 calc R U P A 1
H16C H 0.334610 0.466751 -0.091690 0.109 Uiso 0.866(13) 1 calc R U P A 1
C17 C 0.3504(5) 0.3404(6) 0.418(3) 0.063(4) Uani 0.866(13) 1 d . . P A 1
H17A H 0.313603 0.331476 0.342733 0.095 Uiso 0.866(13) 1 calc R U P A 1
H17B H 0.351343 0.365385 0.522869 0.095 Uiso 0.866(13) 1 calc R U P A 1
H17C H 0.346718 0.299928 0.457869 0.095 Uiso 0.866(13) 1 calc R U P A 1
C18 C 0.4506(7) 0.3413(7) 0.3100(19) 0.061(4) Uani 0.866(13) 1 d . . P A 1
H18A H 0.425489 0.300698 0.245781 0.091 Uiso 0.866(13) 1 calc R U P A 1
H18B H 0.457027 0.332491 0.434162 0.091 Uiso 0.866(13) 1 calc R U P A 1
H18C H 0.492319 0.366610 0.251474 0.091 Uiso 0.866(13) 1 calc R U P A 1
F1 F 0.6048(7) 0.4002(7) 0.434(3) 0.104(6) Uani 0.59(2) 1 d . U P B 1
F2 F 0.7328(8) 0.4620(8) 0.433(3) 0.111(6) Uani 0.59(2) 1 d . U P B 1
C1F C 0.6334(9) 0.3658(11) 0.441(4) 0.073(6) Uani 0.59(2) 1 d D U P B 1
C2F C 0.6995(9) 0.3987(10) 0.432(4) 0.073(6) Uani 0.59(2) 1 d D U P B 1

loop_
_atom_site_aniso_label
_atom_site_aniso_U_11
_atom_site_aniso_U_22
_atom_site_aniso_U_33
_atom_site_aniso_U_23
_atom_site_aniso_U_13
_atom_site_aniso_U_12
S1 0.0456(13) 0.0547(15) 0.0377(13) 0.0001(16) 0.0013(16) 0.0253(12)
O1 0.038(4) 0.051(5) 0.046(4) -0.002(4) 0.005(4) 0.018(4)
O2 0.050(4) 0.048(4) 0.027(3) -0.007(4) -0.011(4) 0.016(3)
O3 0.045(5) 0.062(5) 0.041(4) 0.001(4) 0.008(4) 0.023(4)
C1 0.062(6) 0.050(6) 0.011(5) -0.001(4) -0.003(4) 0.034(5)
C2 0.057(6) 0.069(7) 0.022(5) -0.002(5) -0.003(4) 0.042(6)
C3 0.048(5) 0.046(5) 0.031(6) 0.004(4) -0.001(4) 0.028(5)
C4 0.049(6) 0.056(7) 0.055(7) 0.007(5) -0.005(5) 0.028(6)
C5 0.035(6) 0.070(8) 0.042(6) 0.000(5) -0.009(5) 0.021(6)
C6 0.039(5) 0.069(6) 0.036(5) -0.006(7) 0.003(6) 0.031(5)
C7 0.054(7) 0.044(6) 0.050(6) 0.001(5) -0.001(5) 0.028(5)
C8 0.032(5) 0.049(6) 0.065(7) 0.001(5) 0.004(5) 0.018(5)
N1 0.066(5) 0.094(7) 0.032(4) -0.002(6) -0.006(5) 0.055(5)
N2 0.060(7) 0.103(9) 0.060(7) 0.000(6) 0.009(5) 0.062(7)
N3 0.095(8) 0.085(8) 0.013(4) 0.001(4) 0.006(5) 0.063(7)
C9 0.071(7) 0.090(8) 0.029(5) -0.022(7) -0.012(7) 0.052(6)
O4 0.062(6) 0.056(6) 0.082(7) -0.023(5) -0.021(5) 0.036(5)
C10 0.046(7) 0.033(6) 0.076(11) -0.004(7) 0.003(7) 0.021(5)
C11 0.046(7) 0.034(6) 0.070(8) -0.007(7) -0.012(7) 0.019(6)
C12 0.041(7) 0.039(7) 0.071(9) 0.019(7) -0.002(7) 0.012(6)
C13 0.043(7) 0.051(8) 0.098(12) -0.001(8) -0.009(8) 0.027(7)
C14 0.057(8) 0.046(7) 0.048(7) 0.003(6) 0.009(6) 0.035(6)
C15 0.046(6) 0.056(7) 0.045(8) -0.005(7) -0.001(6) 0.025(6)
C16 0.078(9) 0.070(9) 0.073(9) 0.006(11) 0.002(11) 0.040(7)
C17 0.045(7) 0.056(7) 0.079(9) -0.035(10) -0.010(9) 0.018(6)
C18 0.065(9) 0.066(9) 0.046(8) 0.010(7) 0.006(7) 0.029(8)
F1 0.088(8) 0.094(9) 0.136(11) 0.001(9) -0.001(9) 0.050(7)
F2 0.109(10) 0.102(9) 0.130(11) -0.014(9) -0.022(9) 0.059(8)
C1F 0.077(8) 0.074(8) 0.073(9) 0.004(6) -0.006(6) 0.042(6)
C2F 0.078(8) 0.065(8) 0.070(9) 0.001(6) -0.005(6) 0.032(6)

loop_
_atom_type_symbol
_atom_type_description
_atom_type_scat_dispersion_real
_atom_type_scat_dispersion_imag
_atom_type_scat_source
C C 0.0033 0.0016 'International Tables Vol C Tables 4.2.6.8 and 6.1.1.4'
H H 0.0000 0.0000 'International Tables Vol C Tables 4.2.6.8 and 6.1.1.4'
F F 0.0171 0.0103 'International Tables Vol C Tables 4.2.6.8 and 6.1.1.4'
N N 0.0061 0.0033 'International Tables Vol C Tables 4.2.6.8 and 6.1.1.4'
O O 0.0106 0.0060 'International Tables Vol C Tables 4.2.6.8 and 6.1.1.4'
S S 0.1246 0.1234 'International Tables Vol C Tables 4.2.6.8 and 6.1.1.4'

loop_
_exptl_crystal_face_index_h
_exptl_crystal_face_index_k
_exptl_crystal_face_index_l
_exptl_crystal_face_perp_dist
0.00 1.00 0.00 0.0250
0.00 -1.00 0.00 0.0300
1.00 0.00 0.00 0.0230
-1.00 0.00 0.00 0.0690
1.00 -1.00 0.00 0.0310
-1.00 1.00 0.00 0.0610
0.00 0.00 1.00 0.1990
0.00 0.00 -1.00 0.1790

loop_
_geom_angle_atom_site_label_1
_geom_angle_atom_site_label_2
_geom_angle_atom_site_label_3
_geom_angle
_geom_angle_site_symmetry_1
_geom_angle_site_symmetry_3
O2 S1 O1 112.6(5) . .
O2 S1 O3 112.7(5) . .
O1 S1 O3 112.4(4) . .
O2 S1 C6 106.0(4) . .
O1 S1 C6 107.1(5) . .
O3 S1 C6 105.5(5) . .
C2 C1 C2 120.8(10) 3_565 .
C2 C1 C3 119.2(9) 3_565 .
C2 C1 C3 119.9(9) . .
C1 C2 C1 119.2(10) 2_665 .
C1 C2 H2 120.4 2_665 .
C1 C2 H2 120.4 . .
C8 C3 C4 117.5(9) . .
C8 C3 C1 121.5(9) . .
C4 C3 C1 120.8(9) . .
C5 C4 C3 121.2(10) . .
C5 C4 H4 119.4 . .
C3 C4 H4 119.4 . .
C4 C5 C6 120.7(10) . .
C4 C5 H5 119.6 . .
C6 C5 H5 119.6 . .
C7 C6 C5 120.6(10) . .
C7 C6 S1 119.1(8) . .
C5 C6 S1 120.2(8) . .
C6 C7 C8 118.6(10) . .
C6 C7 H7 120.7 . .
C8 C7 H7 120.7 . .
C3 C8 C7 121.3(10) . .
C3 C8 H8 119.4 . .
C7 C8 H8 119.4 . .
C9 N1 H1A 120.0 . .
C9 N1 H1B 120.0 . .
H1A N1 H1B 120.0 . .
C9 N2 H2A 120.0 . .
C9 N2 H2B 120.0 . .
H2A N2 H2B 120.0 . .
C9 N3 H3A 120.0 . .
C9 N3 H3B 120.0 . .
H3A N3 H3B 120.0 . .
N2 C9 N1 122.2(12) . .
N2 C9 N3 119.1(9) . .
N1 C9 N3 118.7(11) . .
O4 C10 C15 121.9(13) . .
O4 C10 C11 123.8(11) . .
C15 C10 C11 114.3(12) . .
C12 C11 C10 124.4(12) . .
C12 C11 H11 117.8 . .
C10 C11 H11 117.8 . .
C11 C12 C16 123.7(13) . .
C11 C12 C13 120.9(13) . .
C16 C12 C13 115.3(13) . .
C12 C13 C14 115.3(13) . .
C12 C13 H13A 108.4 . .
C14 C13 H13A 108.4 . .
C12 C13 H13B 108.4 . .
C14 C13 H13B 108.4 . .
H13A C13 H13B 107.5 . .
C15 C14 C13 108.6(11) . .
C15 C14 C18 112.0(11) . .
C13 C14 C18 109.9(10) . .
C15 C14 C17 108.4(10) . .
C13 C14 C17 110.0(12) . .
C18 C14 C17 107.9(10) . .
C10 C15 C14 115.2(10) . .
C10 C15 H15A 108.5 . .
C14 C15 H15A 108.5 . .
C10 C15 H15B 108.5 . .
C14 C15 H15B 108.5 . .
H15A C15 H15B 107.5 . .
C12 C16 H16A 109.5 . .
C12 C16 H16B 109.5 . .
H16A C16 H16B 109.5 . .
C12 C16 H16C 109.5 . .
H16A C16 H16C 109.5 . .
H16B C16 H16C 109.5 . .
C14 C17 H17A 109.5 . .
C14 C17 H17B 109.5 . .
H17A C17 H17B 109.5 . .
C14 C17 H17C 109.5 . .
H17A C17 H17C 109.5 . .
H17B C17 H17C 109.5 . .
C14 C18 H18A 109.5 . .
C14 C18 H18B 109.5 . .
H18A C18 H18B 109.5 . .
C14 C18 H18C 109.5 . .
H18A C18 H18C 109.5 . .
H18B C18 H18C 109.5 . .
F1 C1F C2F 123(2) . 2_655
F1 C1F C2F 117(2) . .
C2F C1F C2F 119(2) 2_655 .
F2 C2F C1F 118(2) . 3_665
F2 C2F C1F 122(2) . .
C1F C2F C1F 120(2) 3_665 .

loop_
_geom_bond_atom_site_label_1
_geom_bond_atom_site_label_2
_geom_bond_distance
_geom_bond_site_symmetry_2
S1 O2 1.421(7) .
S1 O1 1.446(8) .
S1 O3 1.471(9) .
S1 C6 1.788(11) .
C1 C2 1.415(15) 3_565
C1 C2 1.421(15) .
C1 C3 1.476(14) .
C2 H2 0.9500 .
C3 C8 1.357(15) .
C3 C4 1.456(15) .
C4 C5 1.320(17) .
C4 H4 0.9500 .
C5 C6 1.389(16) .
C5 H5 0.9500 .
C6 C7 1.380(15) .
C7 C8 1.417(16) .
C7 H7 0.9500 .
C8 H8 0.9500 .
N1 C9 1.299(13) .
N1 H1A 0.8800 .
N1 H1B 0.8800 .
N2 C9 1.263(15) .
N2 H2A 0.8800 .
N2 H2B 0.8800 .
N3 C9 1.408(16) .
N3 H3A 0.8800 .
N3 H3B 0.8800 .
O4 C10 1.231(16) .
C10 C15 1.485(17) .
C10 C11 1.50(2) .
C11 C12 1.30(2) .
C11 H11 0.9500 .
C12 C16 1.47(2) .
C12 C13 1.502(19) .
C13 C14 1.54(2) .
C13 H13A 0.9900 .
C13 H13B 0.9900 .
C14 C15 1.506(18) .
C14 C18 1.566(19) .
C14 C17 1.571(19) .
C15 H15A 0.9900 .
C15 H15B 0.9900 .
C16 H16A 0.9800 .
C16 H16B 0.9800 .
C16 H16C 0.9800 .
C17 H17A 0.9800 .
C17 H17B 0.9800 .
C17 H17C 0.9800 .
C18 H18A 0.9800 .
C18 H18B 0.9800 .
C18 H18C 0.9800 .
F1 C1F 1.32(2) .
F2 C2F 1.32(2) .
C1F C2F 1.36(3) 2_655
C1F C2F 1.381(13) .
